data_1568069
loop_
_publ_author_name
'Lin, Yannan'
'Du, Kang'
'Gau, Michael R.'
'Dmochowski, Ivan J.'

_publ_section_title
;
 Turn-on fluorescent capsule for selective fluoride detection and water
 purification.
;
_journal_issue 2
_journal_name_full 'Chemical science'
_journal_page_first 291
_journal_page_last 297
_journal_paper_doi 10.1039/d2sc05352g
_journal_volume 14
_journal_year 2023
_chemical_formula_moiety '1.6(C H3 O3 S), 1(F), C51 H55.6 N4 O6, 1.4(C H4 O), 0.333(H6 O3)'
_chemical_formula_sum 'C54 H68 F N4 O13.2 S1.6'
_chemical_formula_weight 1054.62
_space_group_crystal_system trigonal
_space_group_IT_number 148
_space_group_name_Hall '-R 3'
_space_group_name_H-M_alt 'R -3 :H'
_atom_sites_solution_hydrogens mixed
_atom_sites_solution_primary dual
_audit_creation_date 2022-03-29
_audit_creation_method
;
Olex2 1.5
(compiled 2021.08.20 svn.r13c46975 for OlexSys, GUI svn.r6396)
;
_audit_update_record
;
2022-05-09 deposited with the CCDC.	2022-11-29 downloaded from the CCDC.
;
_cell_angle_alpha 90
_cell_angle_beta 90
_cell_angle_gamma 120
_cell_formula_units_Z 6
_cell_length_a 11.71560(10)
_cell_length_b 11.71560(10)
_cell_length_c 76.4420(6)
_cell_measurement_reflns_used 23957
_cell_measurement_temperature 100
_cell_measurement_theta_max 74.2140
_cell_measurement_theta_min 3.4390
_cell_volume 9086.40(13)
_computing_cell_refinement 'CrysAlisPro 1.171.41.119a (Rigaku OD, 2021)'
_computing_data_collection 'CrysAlisPro 1.171.41.119a (Rigaku OD, 2021)'
_computing_data_reduction 'CrysAlisPro 1.171.41.119a (Rigaku OD, 2021)'
_computing_molecular_graphics 'ORTEP-3 (Farrugia, 2012)'
_computing_publication_material 'Olex2 1.5 (Dolomanov et al., 2009)'
_computing_structure_refinement 'SHELXL (Sheldrick, 2015)'
_computing_structure_solution 'SHELXT (Sheldrick, 2018)'
_diffrn_ambient_environment N~2~
_diffrn_ambient_temperature 100
_diffrn_detector 'HPC area detector'
_diffrn_detector_area_resol_mean 10.0000
_diffrn_detector_type HyPix-6000HE
_diffrn_measured_fraction_theta_full 0.999
_diffrn_measured_fraction_theta_max 1.000
_diffrn_measurement_details
;
List of Runs (angles in degrees, time in seconds):

  # Type    Start    End  Width  t~exp~   \w     \q     \k     \f   Frames
#--------------------------------------------------------------------------
  1  \w    -62.00  25.00   0.50    5.00    --  -47.31  57.00-150.00  174
  2  \w    -70.00  25.00   0.50    5.00    --  -47.31  77.00  60.00  190
  3  \w    -45.00  26.00   0.50    5.00    --  -47.31  37.00  90.00  142
  4  \w    -70.00  25.00   0.50    5.00    --  -47.31  77.00 -30.00  190
  5  \w    -45.00  26.00   0.50    5.00    --  -47.31  37.00 -30.00  142
  6  \w    -27.00  24.00   0.50    5.00    --   47.31 -19.00-180.00  102
  7  \w    -27.00  24.00   0.50    5.00    --   47.31 -19.00 120.00  102
  8  \w   -164.00 -76.00   0.50   15.00    --  -90.00 -15.00 -90.00  176
  9  \w   -114.00 -17.00   0.50   15.00    --  -90.00  79.00 -90.74  194
 10  \w    -74.00 -17.00   0.50   15.00    --  -90.00  61.00 -90.00  114
 11  \w     42.00 137.00   0.50   15.00    --  113.25 -80.00-127.96  190
 12  \w    101.00 178.00   0.50   15.00    --  113.25  45.00 -90.00  154
 13  \w     97.00 178.00   0.50   15.00    --  113.25  61.00  90.00  162
 14  \w    101.00 178.00   0.50   15.00    --  113.25  30.00-120.00  154
 15  \w     42.00 137.00   0.50   15.00    --  113.25 -80.00 175.80  190
 16  \w    101.00 178.00   0.50   15.00    --  113.25  30.00 150.00  154
 17  \w     42.00 103.00   0.50   15.00    --  113.25 -77.00  60.00  122
 18  \w     42.00  68.00   0.50   15.00    --  113.25 -61.00 -90.00   52
 19  \w     92.00 178.00   0.50   15.00    --  113.25  74.00 -53.25  172
 20  \w     42.00  67.00   0.50   15.00    --  113.25 -61.00-180.00   50
 21  \w    114.00 176.00   0.50   15.00    --  113.25  30.00-150.00  124
 22  \w     45.00 111.00   0.50   15.00    --  113.25 -79.00 -15.77  132
 23  \w     73.00 118.00   0.50   15.00    --  113.25 -80.00 -98.36   90
 24  \w    120.00 146.00   0.50   15.00    --  113.25  45.00  60.00   52
 25  \w     51.00  82.00   0.50   15.00    --  113.25 -77.00 120.00   62
 26  \w    104.00 145.00   0.50   15.00    --  113.25  61.00  30.00   82
 27  \w    150.00 176.00   0.50   15.00    --  113.25  61.00  30.00   52
 28  \w     57.00 108.00   0.50   15.00    --  113.25 -80.00 -34.16  102
 29  \w     99.00 164.00   0.50   15.00    --  113.25  77.00  60.00  130
 30  \w     48.00  91.00   0.50   15.00    --  113.25 -77.00-150.00   86
 31  \w     44.00 102.00   0.50   15.00    --  113.25 -77.00   0.00  116
 32  \w     44.00  85.00   0.50   15.00    --  113.25 -71.00 -61.26   82
 33  \w    111.00 172.00   0.50   15.00    --  113.25  30.00   0.00  122
 34  \w     94.00 176.00   0.50   15.00    --  113.25  77.00 150.00  164
 35  \w     45.00  76.00   0.50   15.00    --  113.25 -77.00 -90.00   62
 36  \w     46.00 134.00   0.50   15.00    --  113.25 -80.00 101.35  176
 37  \w     42.00 137.00   0.50   15.00    --  113.25 -80.00  51.45  190
;
_diffrn_measurement_device '\k-geometry diffractometer'
_diffrn_measurement_device_type 'Rigaku XtaLAB Synergy-S'
_diffrn_measurement_method '\w scans'
_diffrn_orient_matrix_type 'CrysAlisPro convention (1999,Acta A55,543-557)'
_diffrn_orient_matrix_UB_11 0.0840889000
_diffrn_orient_matrix_UB_12 0.1389513000
_diffrn_orient_matrix_UB_13 0.0078214000
_diffrn_orient_matrix_UB_21 -0.1249800000
_diffrn_orient_matrix_UB_22 0.0104372000
_diffrn_orient_matrix_UB_23 0.0024359000
_diffrn_orient_matrix_UB_31 -0.0191690000
_diffrn_orient_matrix_UB_32 -0.0603595000
_diffrn_orient_matrix_UB_33 0.0184147000
_diffrn_radiation_monochromator mirror
_diffrn_radiation_probe x-ray
_diffrn_radiation_type 'Cu K\a'
_diffrn_radiation_wavelength 1.54184
_diffrn_reflns_av_R_equivalents 0.0366
_diffrn_reflns_av_unetI/netI 0.0162
_diffrn_reflns_Laue_measured_fraction_full 0.999
_diffrn_reflns_Laue_measured_fraction_max 1.000
_diffrn_reflns_limit_h_max 14
_diffrn_reflns_limit_h_min -14
_diffrn_reflns_limit_k_max 14
_diffrn_reflns_limit_k_min -14
_diffrn_reflns_limit_l_max 95
_diffrn_reflns_limit_l_min -82
_diffrn_reflns_number 49635
_diffrn_reflns_point_group_measured_fraction_full 0.999
_diffrn_reflns_point_group_measured_fraction_max 1.000
_diffrn_reflns_theta_full 67.684
_diffrn_reflns_theta_max 74.436
_diffrn_reflns_theta_min 3.469
_diffrn_source 'micro-focus sealed X-ray tube'
_diffrn_source_type 'PhotonJet (Cu) X-ray Source'
_exptl_absorpt_coefficient_mu 1.192
_exptl_absorpt_correction_T_max 1.00000
_exptl_absorpt_correction_T_min 0.86300
_exptl_absorpt_correction_type multi-scan
_exptl_absorpt_process_details 'SCALE3 ABSPACK'
_exptl_crystal_colour colorless
_exptl_crystal_density_diffrn 1.156
_exptl_crystal_description plate
_exptl_crystal_F_000 3361
_exptl_crystal_size_max 0.12
_exptl_crystal_size_mid 0.1
_exptl_crystal_size_min 0.02
_refine_diff_density_max 0.615
_refine_diff_density_min -0.286
_refine_diff_density_rms 0.078
_refine_ls_extinction_method none
_refine_ls_goodness_of_fit_ref 1.050
_refine_ls_hydrogen_treatment constr
_refine_ls_matrix_type full
_refine_ls_number_parameters 319
_refine_ls_number_reflns 4149
_refine_ls_number_restraints 268
_refine_ls_restrained_S_all 1.098
_refine_ls_R_factor_all 0.0914
_refine_ls_R_factor_gt 0.0881
_refine_ls_shift/su_max 0.000
_refine_ls_shift/su_mean 0.000
_refine_ls_structure_factor_coef Fsqd
_refine_ls_weighting_details 'w=1/[\s^2^(Fo^2^)+(0.1867P)^2^+9.9564P] where P=(Fo^2^+2Fc^2^)/3'
_refine_ls_weighting_scheme calc
_refine_ls_wR_factor_gt 0.2744
_refine_ls_wR_factor_ref 0.2794
_reflns_number_gt 3747
_reflns_number_total 4149
_reflns_threshold_expression 'I > 2\s(I)'
_cod_data_source_file d2sc05352g2.cif
_cod_data_source_block 9792
_cod_depositor_comments 'Adding full bibliography for 1568069.cif.'
_cod_original_cell_volume 9086.39(17)
_cod_original_sg_symbol_H-M 'R -3'
_cod_original_formula_sum 'C54 H68 F N4 O13.20 S1.60'
_cod_database_code 1568069
_shelx_shelxl_version_number 2018/3
_olex2_submission_special_instructions 'No special instructions were received'
_oxdiff_exptl_absorpt_empirical_details
;
Empirical correction (ABSPACK) includes:
- Absorption correction using spherical harmonics
- Frame scaling
;
_oxdiff_exptl_absorpt_empirical_full_max 1.699
_oxdiff_exptl_absorpt_empirical_full_min 0.653

loop_
_space_group_symop_operation_xyz
'x, y, z'
'-y, x-y, z'
'-x+y, -x, z'
'x+2/3, y+1/3, z+1/3'
'-y+2/3, x-y+1/3, z+1/3'
'-x+y+2/3, -x+1/3, z+1/3'
'x+1/3, y+2/3, z+2/3'
'-y+1/3, x-y+2/3, z+2/3'
'-x+y+1/3, -x+2/3, z+2/3'
'-x, -y, -z'
'y, -x+y, -z'
'x-y, x, -z'
'-x+2/3, -y+1/3, -z+1/3'
'y+2/3, -x+y+1/3, -z+1/3'
'x-y+2/3, x+1/3, -z+1/3'
'-x+1/3, -y+2/3, -z+2/3'
'y+1/3, -x+y+2/3, -z+2/3'
'x-y+1/3, x+2/3, -z+2/3'

loop_
_atom_site_label
_atom_site_type_symbol
_atom_site_fract_x
_atom_site_fract_y
_atom_site_fract_z
_atom_site_U_iso_or_equiv
_atom_site_adp_type
_atom_site_occupancy
_atom_site_site_symmetry_order
_atom_site_calc_flag
_atom_site_refinement_flags_posn
_atom_site_refinement_flags_adp
_atom_site_refinement_flags_occupancy
_atom_site_disorder_assembly
_atom_site_disorder_group
S1 S 0.3018(8) 0.2306(8) 0.47497(8) 0.0795(17) Uani 0.2333 1 d D U P A 1
O6 O 0.2821(16) 0.3324(12) 0.4685(2) 0.102(3) Uani 0.2333 1 d D U P A 1
O8 O 0.4166(9) 0.2268(10) 0.47093(14) 0.074(2) Uani 0.2333 1 d D U P A 1
O9 O 0.2664(14) 0.1997(17) 0.49421(14) 0.124(4) Uani 0.2333 1 d D U P A 1
C18 C 0.182(2) 0.0877(18) 0.4645(3) 0.126(5) Uani 0.2333 1 d D U P A 1
H18a H 0.094825 0.078345 0.466310 0.189 Uiso 0.2333 1 calc R U P A 1
H18b H 0.200886 0.094030 0.451910 0.189 Uiso 0.2333 1 calc R U P A 1
H18c H 0.182857 0.010726 0.469315 0.189 Uiso 0.2333 1 calc R U P A 1
S2 S 0.2843(6) 0.2122(6) 0.47025(8) 0.0918(15) Uani 0.3 1 d D U P B 2
O5 O 0.2490(12) 0.3016(10) 0.46175(13) 0.092(3) Uani 0.3 1 d D U P B 2
O7 O 0.4262(7) 0.2978(9) 0.47042(12) 0.084(2) Uani 0.3 1 d D U P B 2
O10 O 0.2123(13) 0.1245(12) 0.48620(16) 0.132(3) Uani 0.3 1 d D U P B 2
C19 C 0.2205(16) 0.1000(15) 0.4538(2) 0.134(5) Uani 0.3 1 d D U P B 2
H19a H 0.124488 0.048164 0.455024 0.200 Uiso 0.3 1 calc R U P B 2
H19b H 0.242851 0.145968 0.442517 0.200 Uiso 0.3 1 calc R U P B 2
H19c H 0.257455 0.041302 0.454351 0.200 Uiso 0.3 1 calc R U P B 2
F1 F 0.333333 0.666667 0.44313(3) 0.0678(7) Uani 1 3 d S T P . .
O1 O 0.12396(17) 0.23735(16) 0.38292(3) 0.0727(6) Uani 1 1 d . . . . .
O2 O 0.38180(16) 0.31692(15) 0.38185(2) 0.0580(5) Uani 1 1 d . . . . .
N1 N 0.333333 0.666667 0.48246(5) 0.0918(15) Uani 1 3 d S T P . .
N2 N 0.4620(3) 0.5624(3) 0.45828(3) 0.0796(7) Uani 1 1 d . . . . .
H2a H 0.416075 0.599146 0.453746 0.096 Uiso 1 1 calc R U . . .
H2b H 0.406054 0.474016 0.459259 0.096 Uiso 0.5333 1 calc R U P . .
C1 C -0.0127(3) 0.2010(3) 0.38396(5) 0.0823(10) Uani 1 1 d . . . . .
H1a H -0.056529 0.161030 0.372880 0.124 Uiso 1 1 calc R U . . .
H1b H -0.019439 0.279778 0.386230 0.124 Uiso 1 1 calc R U . . .
H1c H -0.055126 0.137585 0.393485 0.124 Uiso 1 1 calc R U . . .
C2 C 0.1950(2) 0.32460(19) 0.37015(3) 0.0541(6) Uani 1 1 d . . . . .
C3 C 0.1470(2) 0.3769(2) 0.35777(3) 0.0577(6) Uani 1 1 d . . . . .
H3 H 0.054954 0.345563 0.357403 0.069 Uiso 1 1 calc R U . . .
C4 C 0.2288(2) 0.4737(2) 0.34584(3) 0.0552(6) Uani 1 1 d . . . . .
C5 C 0.3624(3) 0.5149(2) 0.34558(3) 0.0574(6) Uani 1 1 d . . . . .
C6 C 0.4635(3) 0.6302(3) 0.33477(3) 0.0665(7) Uani 1 1 d . . . . .
H6a H 0.420157 0.642819 0.324426 0.080 Uiso 1 1 calc R U . . .
H6b H 0.532387 0.611334 0.330594 0.080 Uiso 1 1 calc R U . . .
C7 C 0.4089(2) 0.4559(2) 0.35732(3) 0.0542(5) Uani 1 1 d . . . . .
H7 H 0.498947 0.479013 0.356737 0.065 Uiso 1 1 calc R U . . .
C8 C 0.3296(2) 0.3661(2) 0.36966(3) 0.0523(5) Uani 1 1 d . . . . .
C9 C 0.4261(2) 0.3872(2) 0.39728(3) 0.0545(5) Uani 1 1 d . . . . .
C10 C 0.4294(2) 0.5056(2) 0.40026(3) 0.0571(6) Uani 1 1 d . . . . .
H10 H 0.399572 0.542511 0.391555 0.069 Uiso 1 1 calc R U . . .
C11 C 0.4771(3) 0.5696(3) 0.41618(3) 0.0657(6) Uani 1 1 d . . . . .
H11 H 0.479566 0.650701 0.418311 0.079 Uiso 1 1 calc R U . . .
C12 C 0.5212(3) 0.5170(3) 0.42898(3) 0.0714(7) Uani 1 1 d . . . . .
C13 C 0.5161(3) 0.3973(3) 0.42563(4) 0.0746(8) Uani 1 1 d . . . . .
H13 H 0.544944 0.359553 0.434342 0.089 Uiso 1 1 calc R U . . .
C14 C 0.4703(3) 0.3338(3) 0.41001(4) 0.0701(7) Uani 1 1 d . . . . .
H14 H 0.468646 0.253093 0.407855 0.084 Uiso 1 1 calc R U . . .
C15 C 0.5724(3) 0.5870(4) 0.44618(4) 0.0899(10) Uani 1 1 d . . . . .
H15a H 0.628401 0.556076 0.451738 0.108 Uiso 1 1 calc R U . . .
H15b H 0.627565 0.682863 0.444061 0.108 Uiso 1 1 calc R U . . .
C16 C 0.5127(4) 0.6190(5) 0.47593(4) 0.0984(12) Uani 1 1 d . . . . .
H16a H 0.574612 0.714899 0.474895 0.118 Uiso 1 1 calc R U . . .
H16b H 0.561112 0.577777 0.481011 0.118 Uiso 1 1 calc R U . . .
C17 C 0.3977(5) 0.5947(5) 0.48805(3) 0.1081(14) Uani 1 1 d . . . . .
H17a H 0.332417 0.499223 0.488244 0.130 Uiso 1 1 calc R U . . .
H17b H 0.431448 0.621706 0.500105 0.130 Uiso 1 1 calc R U . . .
O4 O 0.1923(11) 0.3067(10) 0.45049(18) 0.092(3) Uani 0.2167 1 d D U P C 3
H4 H 0.211771 0.346216 0.440838 0.137 Uiso 0.2167 1 calc R U P C 3
C20 C 0.121(3) 0.1661(14) 0.4475(3) 0.066(4) Uani 0.2167 1 d D U P C 3
H20a H 0.116940 0.148584 0.434939 0.099 Uiso 0.2167 1 calc R U P C 3
H20b H 0.031839 0.128377 0.452230 0.099 Uiso 0.2167 1 calc R U P C 3
H20c H 0.167044 0.126047 0.453401 0.099 Uiso 0.2167 1 calc R U P C 3
O3 O 0.1360(11) 0.2202(12) 0.42583(13) 0.103(3) Uani 0.25 1 d D U P D 4
H3a H 0.100276 0.151107 0.419783 0.154 Uiso 0.25 1 calc R U P D 4
C21 C 0.123(3) 0.185(2) 0.44451(18) 0.079(5) Uani 0.25 1 d D U P D 4
H21a H 0.178590 0.147420 0.447277 0.119 Uiso 0.25 1 calc R U P D 4
H21b H 0.030565 0.120568 0.447094 0.119 Uiso 0.25 1 calc R U P D 4
H21c H 0.150053 0.264513 0.451592 0.119 Uiso 0.25 1 calc R U P D 4
O11 O 0.666667 0.333333 0.46421(5) 0.1035(14) Uani 1 3 d S T P . .
H11a H 0.591161 0.296909 0.469560 0.155 Uiso 0.3333 1 d . U P E -1
H11b H 0.722281 0.388910 0.471740 0.155 Uiso 0.3333 1 d . U P F -1

loop_
_atom_site_aniso_label
_atom_site_aniso_U_11
_atom_site_aniso_U_22
_atom_site_aniso_U_33
_atom_site_aniso_U_23
_atom_site_aniso_U_13
_atom_site_aniso_U_12
S1 0.090(3) 0.072(3) 0.0577(19) 0.0042(17) -0.0045(17) 0.026(2)
O6 0.109(7) 0.069(6) 0.131(9) 0.016(6) 0.015(7) 0.047(5)
O8 0.061(4) 0.071(5) 0.100(6) -0.030(5) -0.026(4) 0.040(4)
O9 0.092(7) 0.149(9) 0.091(7) -0.011(7) 0.004(6) 0.030(7)
C18 0.108(9) 0.096(8) 0.140(10) -0.019(8) 0.010(8) 0.025(7)
S2 0.082(3) 0.073(2) 0.127(4) 0.015(3) 0.032(3) 0.044(2)
O5 0.114(7) 0.070(5) 0.074(5) -0.007(4) -0.011(4) 0.032(5)
O7 0.066(4) 0.087(5) 0.096(5) 0.018(4) 0.012(3) 0.036(4)
O10 0.126(7) 0.112(6) 0.129(7) 0.045(6) 0.034(6) 0.036(5)
C19 0.110(9) 0.096(8) 0.153(11) -0.026(8) 0.051(8) 0.020(7)
F1 0.0845(11) 0.0845(11) 0.0345(10) 0.000 0.000 0.0423(5)
O1 0.0490(9) 0.0443(8) 0.1220(17) 0.0214(9) 0.0233(9) 0.0211(7)
O2 0.0501(8) 0.0422(8) 0.0792(11) -0.0005(7) 0.0037(7) 0.0214(6)
N1 0.120(2) 0.120(2) 0.0349(17) 0.000 0.000 0.0602(12)
N2 0.0940(17) 0.1067(19) 0.0433(11) 0.0109(11) -0.0039(10) 0.0540(15)
C1 0.0478(13) 0.0514(13) 0.144(3) 0.0189(15) 0.0247(15) 0.0220(11)
C2 0.0471(11) 0.0341(9) 0.0753(14) -0.0061(9) 0.0040(9) 0.0158(8)
C3 0.0499(11) 0.0465(11) 0.0711(14) -0.0228(10) -0.0078(10) 0.0199(9)
C4 0.0623(13) 0.0554(12) 0.0436(10) -0.0187(9) -0.0066(9) 0.0262(10)
C5 0.0686(14) 0.0614(13) 0.0410(10) -0.0130(9) 0.0043(9) 0.0316(11)
C6 0.0763(16) 0.0834(17) 0.0421(11) -0.0005(10) 0.0159(10) 0.0418(14)
C7 0.0501(11) 0.0538(12) 0.0548(12) -0.0119(9) 0.0041(9) 0.0231(9)
C8 0.0481(11) 0.0402(10) 0.0637(13) -0.0096(9) 0.0019(9) 0.0183(8)
C9 0.0423(10) 0.0497(11) 0.0668(13) 0.0101(9) 0.0098(9) 0.0194(9)
C10 0.0626(13) 0.0560(12) 0.0537(12) 0.0042(9) 0.0041(10) 0.0304(10)
C11 0.0741(16) 0.0714(15) 0.0542(13) 0.0019(11) 0.0021(11) 0.0383(13)
C12 0.0616(14) 0.095(2) 0.0568(14) 0.0078(13) 0.0034(11) 0.0386(14)
C13 0.0626(15) 0.093(2) 0.0749(17) 0.0221(15) 0.0059(13) 0.0440(15)
C14 0.0574(14) 0.0676(15) 0.0903(19) 0.0214(14) 0.0096(13) 0.0350(12)
C15 0.0764(19) 0.127(3) 0.0607(16) 0.0047(17) -0.0074(13) 0.047(2)
C16 0.120(3) 0.136(3) 0.0459(14) 0.0044(16) -0.0168(16) 0.069(3)
C17 0.148(4) 0.148(4) 0.0357(13) 0.0132(16) -0.0043(16) 0.080(3)
O4 0.070(6) 0.069(5) 0.117(8) 0.024(5) 0.000(5) 0.021(4)
C20 0.068(7) 0.053(7) 0.081(7) 0.011(6) 0.024(7) 0.033(6)
O3 0.115(6) 0.130(7) 0.091(6) 0.048(5) 0.055(5) 0.082(6)
C21 0.081(7) 0.063(6) 0.082(8) 0.035(5) 0.012(6) 0.028(6)
O11 0.129(2) 0.129(2) 0.0529(19) 0.000 0.000 0.0644(11)

loop_
_atom_type_symbol
_atom_type_description
_atom_type_scat_dispersion_real
_atom_type_scat_dispersion_imag
_atom_type_scat_source
C C 0.0181 0.0091 'International Tables Vol C Tables 4.2.6.8 and 6.1.1.4'
H H 0.0000 0.0000 'International Tables Vol C Tables 4.2.6.8 and 6.1.1.4'
F F 0.0727 0.0534 'International Tables Vol C Tables 4.2.6.8 and 6.1.1.4'
N N 0.0311 0.0180 'International Tables Vol C Tables 4.2.6.8 and 6.1.1.4'
O O 0.0492 0.0322 'International Tables Vol C Tables 4.2.6.8 and 6.1.1.4'
S S 0.3331 0.5567 'International Tables Vol C Tables 4.2.6.8 and 6.1.1.4'

loop_
_geom_angle_atom_site_label_1
_geom_angle_atom_site_label_2
_geom_angle_atom_site_label_3
_geom_angle
_geom_angle_site_symmetry_1
_geom_angle_site_symmetry_3
_geom_angle_publ_flag
O6 S1 O9 113.5(11) . . ?
O6 S1 C18 104.8(11) . . ?
O8 S1 O6 120.9(10) . . ?
O8 S1 O9 110.9(9) . . ?
O8 S1 C18 101.1(10) . . ?
O9 S1 C18 102.9(10) . . ?
O5 S2 O10 125.0(8) . . ?
O5 S2 C19 93.0(9) . . ?
O7 S2 O5 98.4(7) . . ?
O7 S2 O10 120.6(8) . . ?
O7 S2 C19 116.7(7) . . ?
O10 S2 C19 100.8(9) . . ?
C2 O1 C1 115.8(2) . . ?
C9 O2 C8 115.97(17) . . ?
C17 N1 C17 111.69(18) 2_665 . ?
C17 N1 C17 111.69(17) 3_565 . ?
C17 N1 C17 111.69(17) 3_565 2_665 ?
C16 N2 C15 111.2(3) . . ?
O1 C2 C3 126.2(2) . . ?
O1 C2 C8 116.2(2) . . ?
C3 C2 C8 117.6(2) . . ?
C2 C3 C4 122.5(2) . . ?
C3 C4 C6 117.1(2) . 3_565 ?
C5 C4 C3 119.3(2) . . ?
C5 C4 C6 123.5(2) . 3_565 ?
C4 C5 C6 124.0(2) . . ?
C4 C5 C7 117.9(2) . . ?
C7 C5 C6 117.7(2) . . ?
C5 C6 C4 109.81(17) . 2_665 ?
C8 C7 C5 122.6(2) . . ?
O2 C8 C2 119.5(2) . . ?
C7 C8 O2 120.7(2) . . ?
C7 C8 C2 119.8(2) . . ?
O2 C9 C10 123.4(2) . . ?
O2 C9 C14 116.2(2) . . ?
C10 C9 C14 120.4(3) . . ?
C9 C10 C11 119.0(2) . . ?
C12 C11 C10 121.1(3) . . ?
C11 C12 C13 118.6(3) . . ?
C11 C12 C15 120.6(3) . . ?
C13 C12 C15 120.8(3) . . ?
C14 C13 C12 121.0(3) . . ?
C13 C14 C9 120.0(3) . . ?
N2 C15 C12 111.4(3) . . ?
N2 C16 C17 110.3(3) . . ?
N1 C17 C16 112.1(3) . . ?

loop_
_geom_bond_atom_site_label_1
_geom_bond_atom_site_label_2
_geom_bond_distance
_geom_bond_site_symmetry_2
_geom_bond_publ_flag
S1 O6 1.412(12) . ?
S1 O8 1.403(11) . ?
S1 O9 1.521(11) . ?
S1 C18 1.752(14) . ?
S2 O5 1.457(11) . ?
S2 O7 1.450(9) . ?
S2 O10 1.545(10) . ?
S2 C19 1.699(13) . ?
O1 C1 1.438(3) . ?
O1 C2 1.356(3) . ?
O2 C8 1.388(3) . ?
O2 C9 1.382(3) . ?
N1 C17 1.449(5) 2_665 ?
N1 C17 1.449(4) . ?
N1 C17 1.449(5) 3_565 ?
N2 C15 1.495(4) . ?
N2 C16 1.490(4) . ?
C2 C3 1.390(4) . ?
C2 C8 1.400(3) . ?
C3 C4 1.396(4) . ?
C4 C5 1.389(4) . ?
C4 C6 1.524(4) 3_565 ?
C5 C6 1.519(4) . ?
C5 C7 1.399(4) . ?
C7 C8 1.372(3) . ?
C9 C10 1.387(3) . ?
C9 C14 1.390(4) . ?
C10 C11 1.392(4) . ?
C11 C12 1.387(4) . ?
C12 C13 1.396(5) . ?
C12 C15 1.506(4) . ?
C13 C14 1.367(5) . ?
C16 C17 1.539(6) . ?
O4 C20 1.444(10) . ?
O3 C21 1.472(10) . ?
